data_2212767
loop_
_publ_author_name
'Li, Yong-Fang'
'Lou, Tian-Jun'

_publ_section_title
;A two-dimensional cadmium(II) coordination polymer:
 poly[bis(nitrato-\k<i>O</i>)bis[\m-1-(4-pyridylmethyl)-1<i>H</i>-imidazole-\k^2^<i>N</i>:<i>N</i>']cadmium(II)]
;
_journal_coeditor_code BH2071
_journal_issue 4
_journal_name_full 'Acta Crystallographica Section E'
_journal_page_first m994
_journal_page_last m996
_journal_paper_doi 10.1107/S1600536807007593
_journal_volume 63
_journal_year 2007
_chemical_formula_iupac '[Cd (N O3)2 (C9 H9 N3)2]'
_chemical_formula_moiety 'C18 H18 Cd N8 O6'
_chemical_formula_sum 'C18 H18 Cd N8 O6'
_chemical_formula_weight 554.80
_chemical_name_systematic
;
poly[bis(nitrato-\kO)bis[\m-1-(4-pyridylmethyl)-1H-imidazole-
\k^2^N:N']cadmium(II)]
;
_space_group_IT_number 14
_symmetry_cell_setting monoclinic
_symmetry_space_group_name_Hall '-P 2yn'
_symmetry_space_group_name_H-M 'P 1 21/n 1'
_atom_sites_solution_hydrogens geom
_atom_sites_solution_primary direct
_atom_sites_solution_secondary difmap
_audit_creation_method SHELXL97
_cell_angle_alpha 90.00
_cell_angle_beta 114.330(3)
_cell_angle_gamma 90.00
_cell_formula_units_Z 2
_cell_length_a 8.3567(17)
_cell_length_b 16.327(3)
_cell_length_c 9.0472(18)
_cell_measurement_reflns_used 2258
_cell_measurement_temperature 291(2)
_cell_measurement_theta_max 27.87
_cell_measurement_theta_min 2.77
_cell_volume 1124.8(4)
_computing_cell_refinement 'SAINT (Bruker, 1998)'
_computing_data_collection 'SMART (Bruker, 1998)'
_computing_data_reduction SAINT
_computing_molecular_graphics 'SHELXTL (Sheldrick, 1997b)'
_computing_publication_material SHELXTL
_computing_structure_refinement 'SHELXL97 (Sheldrick, 1997a)'
_computing_structure_solution 'SHELXS97 (Sheldrick, 1997a)'
_diffrn_ambient_temperature 291(2)
_diffrn_measured_fraction_theta_full 0.980
_diffrn_measured_fraction_theta_max 0.980
_diffrn_measurement_device_type 'Bruker SMART CCD area-detector'
_diffrn_measurement_method '\f and \w'
_diffrn_radiation_monochromator graphite
_diffrn_radiation_source 'fine-focus sealed tube'
_diffrn_radiation_type MoK\a
_diffrn_radiation_wavelength 0.71073
_diffrn_reflns_av_R_equivalents 0.0118
_diffrn_reflns_av_sigmaI/netI 0.0175
_diffrn_reflns_limit_h_max 9
_diffrn_reflns_limit_h_min -9
_diffrn_reflns_limit_k_max 16
_diffrn_reflns_limit_k_min -19
_diffrn_reflns_limit_l_max 10
_diffrn_reflns_limit_l_min -10
_diffrn_reflns_number 3912
_diffrn_reflns_theta_full 25.10
_diffrn_reflns_theta_max 25.10
_diffrn_reflns_theta_min 2.77
_diffrn_standards_decay_% 0
_diffrn_standards_interval_count 0
_diffrn_standards_interval_time 0
_diffrn_standards_number 0
_exptl_absorpt_coefficient_mu 1.022
_exptl_absorpt_correction_T_max 0.8527
_exptl_absorpt_correction_T_min 0.7490
_exptl_absorpt_correction_type multi-scan
_exptl_absorpt_process_details '(SADABS; Sheldrick, 1996)'
_exptl_crystal_colour colourless
_exptl_crystal_density_diffrn 1.638
_exptl_crystal_density_method 'not measured'
_exptl_crystal_description block
_exptl_crystal_F_000 556
_exptl_crystal_size_max 0.30
_exptl_crystal_size_mid 0.24
_exptl_crystal_size_min 0.16
_refine_diff_density_max 1.030
_refine_diff_density_min -0.657
_refine_ls_extinction_method none
_refine_ls_goodness_of_fit_ref 1.003
_refine_ls_hydrogen_treatment constr
_refine_ls_matrix_type full
_refine_ls_number_parameters 164
_refine_ls_number_reflns 1960
_refine_ls_number_restraints 162
_refine_ls_restrained_S_all 1.058
_refine_ls_R_factor_all 0.0452
_refine_ls_R_factor_gt 0.0383
_refine_ls_shift/su_max 0.000
_refine_ls_shift/su_mean 0.000
_refine_ls_structure_factor_coef Fsqd
_refine_ls_weighting_details 'calc w = 1/[\s^2^(Fo^2^)+(0.0606P)^2^+1.6575P] where P=(Fo^2^+2Fc^2^)/3'
_refine_ls_weighting_scheme calc
_refine_ls_wR_factor_gt 0.1012
_refine_ls_wR_factor_ref 0.1071
_reflns_number_gt 1630
_reflns_number_total 1960
_reflns_threshold_expression I>2\s(I)
_cod_data_source_file bh2071.cif
_cod_data_source_block I
_cod_original_sg_symbol_H-M 'P 21/n '
_cod_database_code 2212767
_cod_database_fobs_code 2212767

loop_
_symmetry_equiv_pos_as_xyz
'x, y, z'
'-x+1/2, y+1/2, -z+1/2'
'-x, -y, -z'
'x-1/2, -y-1/2, z-1/2'

loop_
_atom_site_type_symbol
_atom_site_label
_atom_site_fract_x
_atom_site_fract_y
_atom_site_fract_z
_atom_site_U_iso_or_equiv
_atom_site_adp_type
_atom_site_calc_flag
_atom_site_refinement_flags
_atom_site_occupancy
_atom_site_disorder_assembly
_atom_site_disorder_group
O O1 -0.2664(7) 0.4367(5) 0.8171(8) 0.0968(19) Uani d PDU 0.675(6) A 1
O O2 -0.4231(16) 0.5007(6) 0.9044(14) 0.169(4) Uani d PDU 0.675(6) A 1
O O3 -0.5469(10) 0.4200(6) 0.7129(16) 0.101(2) Uani d PDU 0.675(6) A 1
N N4 -0.4134(10) 0.4557(5) 0.7998(13) 0.0749(16) Uani d PDU 0.675(6) A 1
O O1' -0.3066(17) 0.4942(9) 0.842(2) 0.0968(19) Uani d PDU 0.325(6) A 2
O O2' -0.371(3) 0.3750(9) 0.888(2) 0.169(4) Uani d PDU 0.325(6) A 2
O O3' -0.559(2) 0.4459(13) 0.702(3) 0.101(2) Uani d PDU 0.325(6) A 2
N N4' -0.408(2) 0.4365(10) 0.802(3) 0.0749(16) Uani d PDU 0.325(6) A 2
Cd Cd1 0.0000 0.5000 1.0000 0.04614(19) Uani d S 1 . .
N N1 0.0899(5) 0.3647(2) 0.9652(5) 0.0568(9) Uani d . 1 A .
N N2 0.3827(7) 0.0977(2) 0.9013(6) 0.0668(12) Uani d . 1 . .
N N3 0.4766(5) 0.0508(2) 0.7258(4) 0.0484(8) Uani d . 1 . .
C C1 0.0094(7) 0.3010(4) 0.9990(7) 0.0766(18) Uani d . 1 . .
H H1 -0.0878 0.3113 1.0214 0.092 Uiso calc R 1 A .
C C2 0.0628(9) 0.2222(3) 1.0021(8) 0.0770(16) Uani d . 1 A .
H H2 0.0041 0.1803 1.0292 0.092 Uiso calc R 1 . .
C C3 0.2034(7) 0.2039(3) 0.9654(6) 0.0640(13) Uani d . 1 . .
C C4 0.2835(7) 0.2678(3) 0.9265(7) 0.0700(14) Uani d . 1 A .
H H4 0.3764 0.2585 0.8972 0.084 Uiso calc R 1 . .
C C5 0.2247(7) 0.3473(3) 0.9309(6) 0.0628(12) Uani d . 1 . .
H H5 0.2839 0.3904 0.9083 0.075 Uiso calc R 1 A .
C C6 0.2601(10) 0.1151(3) 0.9762(9) 0.092(2) Uani d . 1 A .
H H6A 0.3151 0.0994 1.0896 0.110 Uiso calc R 1 . .
H H6B 0.1563 0.0813 0.9242 0.110 Uiso calc R 1 . .
C C7 0.3364(7) 0.0639(3) 0.7535(6) 0.0566(11) Uani d . 1 . .
H H7 0.2220 0.0517 0.6817 0.068 Uiso calc R 1 . .
C C8 0.6154(7) 0.0778(3) 0.8609(6) 0.0643(12) Uani d . 1 . .
H H8 0.7321 0.0758 0.8750 0.077 Uiso calc R 1 . .
C C9 0.5611(9) 0.1073(3) 0.9694(6) 0.0729(15) Uani d . 1 . .
H H9 0.6299 0.1297 1.0702 0.087 Uiso calc R 1 . .

loop_
_atom_site_aniso_label
_atom_site_aniso_U_11
_atom_site_aniso_U_22
_atom_site_aniso_U_33
_atom_site_aniso_U_12
_atom_site_aniso_U_13
_atom_site_aniso_U_23
O1 0.054(3) 0.127(4) 0.113(4) -0.017(3) 0.038(3) -0.020(4)
O2 0.156(6) 0.162(6) 0.165(6) 0.024(4) 0.043(5) -0.049(5)
O3 0.063(3) 0.101(6) 0.117(4) -0.008(3) 0.016(2) -0.038(5)
N4 0.053(2) 0.094(4) 0.075(3) 0.001(3) 0.023(2) -0.020(3)
O1' 0.054(3) 0.127(4) 0.113(4) -0.017(3) 0.038(3) -0.020(4)
O2' 0.156(6) 0.162(6) 0.165(6) 0.024(4) 0.043(5) -0.049(5)
O3' 0.063(3) 0.101(6) 0.117(4) -0.008(3) 0.016(2) -0.038(5)
N4' 0.053(2) 0.094(4) 0.075(3) 0.001(3) 0.023(2) -0.020(3)
Cd1 0.0630(3) 0.0340(3) 0.0525(3) 0.00870(17) 0.0350(2) 0.00675(16)
N1 0.075(2) 0.0355(18) 0.075(3) 0.0065(17) 0.046(2) 0.0036(17)
N2 0.112(4) 0.038(2) 0.074(3) 0.011(2) 0.063(3) -0.0013(18)
N3 0.061(2) 0.0408(19) 0.0486(19) -0.0003(15) 0.0274(16) -0.0056(15)
C1 0.091(4) 0.044(3) 0.128(5) 0.002(2) 0.079(4) -0.002(3)
C2 0.108(4) 0.040(3) 0.118(5) -0.006(3) 0.081(4) -0.003(3)
C3 0.105(4) 0.038(2) 0.075(3) 0.007(2) 0.063(3) 0.003(2)
C4 0.099(4) 0.047(3) 0.095(4) 0.016(2) 0.072(3) 0.008(2)
C5 0.084(3) 0.041(2) 0.082(3) 0.005(2) 0.054(3) 0.006(2)
C6 0.167(6) 0.042(3) 0.124(5) 0.021(3) 0.117(5) 0.010(3)
C7 0.072(3) 0.040(2) 0.071(3) 0.000(2) 0.044(2) -0.002(2)
C8 0.067(3) 0.054(3) 0.063(3) 0.009(2) 0.017(2) -0.011(2)
C9 0.094(4) 0.064(3) 0.052(3) 0.016(3) 0.020(3) -0.010(2)

loop_
_atom_type_symbol
_atom_type_description
_atom_type_scat_dispersion_real
_atom_type_scat_dispersion_imag
_atom_type_scat_source
C C 0.0033 0.0016 'International Tables Vol C Tables 4.2.6.8 and 6.1.1.4'
H H 0.0000 0.0000 'International Tables Vol C Tables 4.2.6.8 and 6.1.1.4'
N N 0.0061 0.0033 'International Tables Vol C Tables 4.2.6.8 and 6.1.1.4'
O O 0.0106 0.0060 'International Tables Vol C Tables 4.2.6.8 and 6.1.1.4'
Cd Cd -0.8075 1.2024 'International Tables Vol C Tables 4.2.6.8 and 6.1.1.4'

loop_
_geom_angle_atom_site_label_1
_geom_angle_atom_site_label_2
_geom_angle_atom_site_label_3
_geom_angle_site_symmetry_1
_geom_angle_site_symmetry_3
_geom_angle
_geom_angle_publ_flag
N4 O1 Cd1 . . 125.6(6) ?
O1 N4 O3 . . 124.8(9) ?
O1 N4 O2 . . 116.0(8) ?
O3 N4 O2 . . 116.8(9) ?
N4' O1' Cd1 . . 131.2(11) ?
O3' N4' O1' . . 120.2(11) ?
O3' N4' O2' . . 119.3(11) ?
O1' N4' O2' . . 118.7(11) ?
N3 Cd1 N3 4_566 2_556 180.0000(10) yes
N3 Cd1 O1' 4_566 . 93.2(4) ?
N3 Cd1 O1' 2_556 . 86.8(4) ?
N3 Cd1 O1' 4_566 3_567 86.8(4) ?
N3 Cd1 O1' 2_556 3_567 93.2(4) ?
O1' Cd1 O1' . 3_567 180.000(2) ?
N3 Cd1 O1 4_566 . 93.64(19) yes
N3 Cd1 O1 2_556 . 86.36(19) yes
O1' Cd1 O1 . . 25.5(3) ?
O1' Cd1 O1 3_567 . 154.5(3) ?
N3 Cd1 O1 4_566 3_567 86.36(19) ?
N3 Cd1 O1 2_556 3_567 93.64(19) ?
O1' Cd1 O1 . 3_567 154.5(3) ?
O1' Cd1 O1 3_567 3_567 25.5(3) ?
O1 Cd1 O1 . 3_567 180.0000(10) yes
N3 Cd1 N1 4_566 3_567 94.05(12) yes
N3 Cd1 N1 2_556 3_567 85.95(12) yes
O1' Cd1 N1 . 3_567 78.2(4) ?
O1' Cd1 N1 3_567 3_567 101.8(4) ?
O1 Cd1 N1 . 3_567 103.7(2) yes
O1 Cd1 N1 3_567 3_567 76.3(2) yes
N3 Cd1 N1 4_566 . 85.95(12) ?
N3 Cd1 N1 2_556 . 94.05(12) ?
O1' Cd1 N1 . . 101.8(4) ?
O1' Cd1 N1 3_567 . 78.2(4) ?
O1 Cd1 N1 . . 76.3(2) ?
O1 Cd1 N1 3_567 . 103.7(2) ?
N1 Cd1 N1 3_567 . 180.0000(10) yes
C5 N1 C1 . . 116.5(4) ?
C5 N1 Cd1 . . 125.1(3) ?
C1 N1 Cd1 . . 118.1(3) ?
C7 N2 C9 . . 107.9(4) ?
C7 N2 C6 . . 124.5(5) ?
C9 N2 C6 . . 127.4(5) ?
C7 N3 C8 . . 105.8(4) ?
C7 N3 Cd1 . 2_546 129.9(3) ?
C8 N3 Cd1 . 2_546 124.2(3) ?
N1 C1 C2 . . 123.3(4) ?
N1 C1 H1 . . 118.4 ?
C2 C1 H1 . . 118.4 ?
C1 C2 C3 . . 120.3(5) ?
C1 C2 H2 . . 119.8 ?
C3 C2 H2 . . 119.8 ?
C4 C3 C2 . . 117.0(4) ?
C4 C3 C6 . . 125.2(4) ?
C2 C3 C6 . . 117.8(4) ?
C3 C4 C5 . . 119.3(4) ?
C3 C4 H4 . . 120.3 ?
C5 C4 H4 . . 120.3 ?
N1 C5 C4 . . 123.5(4) ?
N1 C5 H5 . . 118.2 ?
C4 C5 H5 . . 118.2 ?
N2 C6 C3 . . 114.4(4) ?
N2 C6 H6A . . 108.6 ?
C3 C6 H6A . . 108.6 ?
N2 C6 H6B . . 108.6 ?
C3 C6 H6B . . 108.6 ?
H6A C6 H6B . . 107.6 ?
N3 C7 N2 . . 110.0(4) ?
N3 C7 H7 . . 125.0 ?
N2 C7 H7 . . 125.0 ?
C9 C8 N3 . . 110.8(5) ?
C9 C8 H8 . . 124.6 ?
N3 C8 H8 . . 124.6 ?
C8 C9 N2 . . 105.5(4) ?
C8 C9 H9 . . 127.3 ?
N2 C9 H9 . . 127.3 ?

loop_
_geom_bond_atom_site_label_1
_geom_bond_atom_site_label_2
_geom_bond_site_symmetry_2
_geom_bond_distance
_geom_bond_publ_flag
O1 N4 . 1.213(8) ?
O1 Cd1 . 2.393(6) yes
O2 N4 . 1.227(9) ?
O3 N4 . 1.217(7) ?
O1' N4' . 1.221(9) ?
O1' Cd1 . 2.366(13) ?
O2' N4' . 1.227(10) ?
O3' N4' . 1.220(9) ?
Cd1 N3 4_566 2.287(3) yes
Cd1 N3 2_556 2.287(3) ?
Cd1 O1' 3_567 2.366(13) ?
Cd1 O1 3_567 2.393(6) ?
Cd1 N1 3_567 2.396(3) yes
Cd1 N1 . 2.396(3) ?
N1 C5 . 1.317(6) ?
N1 C1 . 1.340(6) ?
N2 C7 . 1.347(6) ?
N2 C9 . 1.368(8) ?
N2 C6 . 1.470(6) ?
N3 C7 . 1.313(5) ?
N3 C8 . 1.365(6) ?
N3 Cd1 2_546 2.287(3) ?
C1 C2 . 1.359(7) ?
C1 H1 . 0.9300 ?
C2 C3 . 1.380(7) ?
C2 H2 . 0.9300 ?
C3 C4 . 1.362(6) ?
C3 C6 . 1.516(6) ?
C4 C5 . 1.394(6) ?
C4 H4 . 0.9300 ?
C5 H5 . 0.9300 ?
C6 H6A . 0.9700 ?
C6 H6B . 0.9700 ?
C7 H7 . 0.9300 ?
C8 C9 . 1.330(7) ?
C8 H8 . 0.9300 ?
C9 H9 . 0.9300 ?

loop_
_geom_torsion_atom_site_label_1
_geom_torsion_atom_site_label_2
_geom_torsion_atom_site_label_3
_geom_torsion_atom_site_label_4
_geom_torsion_site_symmetry_1
_geom_torsion_site_symmetry_4
_geom_torsion
Cd1 O1 N4 O3 . . -175.7(10)
Cd1 O1 N4 O2 . . -13.6(15)
Cd1 O1' N4' O3' . . -171(2)
Cd1 O1' N4' O2' . . 25(4)
N4' O1' Cd1 N3 . 4_566 -61(2)
N4' O1' Cd1 N3 . 2_556 119(2)
N4' O1' Cd1 N1 . 3_567 -155(2)
N4' O1' Cd1 N1 . . 25(2)
N4 O1 Cd1 N3 . 4_566 69.5(9)
N4 O1 Cd1 N3 . 2_556 -110.5(9)
N4 O1 Cd1 N1 . 3_567 -25.5(9)
N4 O1 Cd1 N1 . . 154.5(9)
N3 Cd1 N1 C5 4_566 . -134.2(4)
N3 Cd1 N1 C5 2_556 . 45.8(4)
O1' Cd1 N1 C5 . . 133.3(6)
O1' Cd1 N1 C5 3_567 . -46.7(6)
O1 Cd1 N1 C5 . . 131.0(4)
O1 Cd1 N1 C5 3_567 . -49.0(4)
N3 Cd1 N1 C1 4_566 . 38.6(4)
N3 Cd1 N1 C1 2_556 . -141.4(4)
O1' Cd1 N1 C1 . . -53.9(6)
O1' Cd1 N1 C1 3_567 . 126.1(6)
O1 Cd1 N1 C1 . . -56.2(4)
O1 Cd1 N1 C1 3_567 . 123.8(4)
C5 N1 C1 C2 . . 1.4(8)
Cd1 N1 C1 C2 . . -172.1(5)
N1 C1 C2 C3 . . -1.7(9)
C1 C2 C3 C4 . . -0.1(9)
C1 C2 C3 C6 . . 178.1(6)
C2 C3 C4 C5 . . 2.2(8)
C6 C3 C4 C5 . . -176.0(6)
C1 N1 C5 C4 . . 0.8(8)
Cd1 N1 C5 C4 . . 173.7(4)
C3 C4 C5 N1 . . -2.6(9)
C7 N2 C6 C3 . . -100.6(6)
C9 N2 C6 C3 . . 83.7(7)
C4 C3 C6 N2 . . -14.9(10)
C2 C3 C6 N2 . . 167.0(6)
C8 N3 C7 N2 . . -0.3(5)
Cd1 N3 C7 N2 2_546 . -177.6(3)
C9 N2 C7 N3 . . 0.8(5)
C6 N2 C7 N3 . . -175.6(4)
C7 N3 C8 C9 . . -0.3(6)
Cd1 N3 C8 C9 2_546 . 177.2(3)
N3 C8 C9 N2 . . 0.7(6)
C7 N2 C9 C8 . . -0.9(5)
C6 N2 C9 C8 . . 175.3(4)
